data_1555175
loop_
_publ_author_name
'Miura, Wataru'
'Hirano, Koji'
'Miura, Masahiro'

_publ_section_title
;
 Copper-Mediated Oxidative Coupling of Benzamides with Maleimides via
 Directed C-H Cleavage.
;
_journal_issue 16
_journal_name_full 'Organic letters'
_journal_page_first 4034
_journal_page_last 4037
_journal_paper_doi 10.1021/acs.orglett.5b01940
_journal_volume 17
_journal_year 2015
_chemical_formula_moiety 'C26 H18 N4 O5'
_chemical_formula_sum 'C26 H18 N4 O5'
_chemical_formula_weight 466.45
_space_group_IT_number 2
_space_group_name_Hall '-P 1'
_space_group_name_H-M_alt 'P -1'
_symmetry_cell_setting triclinic
_symmetry_Int_Tables_number 2
_symmetry_space_group_name_Hall '-P 1'
_symmetry_space_group_name_H-M 'P -1'
_atom_sites_solution_hydrogens geom
_atom_sites_solution_primary direct
_atom_sites_solution_secondary difmap
_cell_angle_alpha 73.26(3)
_cell_angle_beta 68.76(3)
_cell_angle_gamma 72.31(4)
_cell_formula_units_Z 2
_cell_length_a 9.141(6)
_cell_length_b 10.706(9)
_cell_length_c 12.0986(10)
_cell_measurement_reflns_used 2374
_cell_measurement_temperature 173
_cell_measurement_theta_max 27.50
_cell_measurement_theta_min 4.90
_cell_volume 1030.1(11)
_computing_cell_refinement 'CrystalClear-SM Expert 2.0 r15'
_computing_data_collection 'CrystalClear-SM Expert 2.0 r15 (Rigaku, 2011)'
_computing_data_reduction 'CrystalClear-SM Expert 2.0 r15'
_computing_molecular_graphics 'CrystalStructure 4.0'
_computing_publication_material 'CrystalStructure 4.0 (Rigaku, 2010)'
_computing_structure_refinement 'SHELXL97 (Sheldrick, 2008)'
_computing_structure_solution 'SHELXS97 (Sheldrick, 2008)'
_diffrn_ambient_temperature 173
_diffrn_detector_area_resol_mean 6.827
_diffrn_measured_fraction_theta_full 0.989
_diffrn_measured_fraction_theta_max 0.989
_diffrn_measurement_device_type 'Rigaku XtaLAB mini'
_diffrn_measurement_method \w
_diffrn_radiation_type 'Mo K\a'
_diffrn_radiation_wavelength 0.71075
_diffrn_reflns_av_R_equivalents 0.0325
_diffrn_reflns_limit_h_max 11
_diffrn_reflns_limit_h_min -11
_diffrn_reflns_limit_k_max 13
_diffrn_reflns_limit_k_min -13
_diffrn_reflns_limit_l_max 15
_diffrn_reflns_limit_l_min -15
_diffrn_reflns_number 10916
_diffrn_reflns_theta_full 27.46
_diffrn_reflns_theta_max 27.46
_diffrn_standards_number 0
_exptl_absorpt_coefficient_mu 0.107
_exptl_absorpt_correction_T_max 0.985
_exptl_absorpt_correction_T_min 0.974
_exptl_absorpt_correction_type numerical
_exptl_absorpt_process_details 'NUMABS (Rigaku, 1999)'
_exptl_crystal_colour colorless
_exptl_crystal_density_diffrn 1.504
_exptl_crystal_density_method 'not measured'
_exptl_crystal_description prism
_exptl_crystal_F_000 484.00
_exptl_crystal_size_max 0.320
_exptl_crystal_size_mid 0.290
_exptl_crystal_size_min 0.140
_refine_diff_density_max 0.450
_refine_diff_density_min -0.420
_refine_ls_extinction_method none
_refine_ls_goodness_of_fit_ref 0.801
_refine_ls_hydrogen_treatment constr
_refine_ls_number_parameters 316
_refine_ls_number_reflns 4663
_refine_ls_number_restraints 0
_refine_ls_R_factor_gt 0.0496
_refine_ls_shift/su_max 0.007
_refine_ls_structure_factor_coef Fsqd
_refine_ls_weighting_details 'w = 1/[\s^2^(Fo^2^)+(0.0961P)^2^+1.1252P] where P=(Fo^2^+2Fc^2^)/3'
_refine_ls_weighting_scheme calc
_refine_ls_wR_factor_ref 0.1505
_reflns_number_gt 3516
_reflns_number_total 4663
_reflns_threshold_expression F^2^>2.0\s(F^2^)
_cod_data_source_file ol5b01940_si_003.cif
_cod_data_source_block kh4715-5
_cod_original_cell_volume 1030.1(12)
_cod_database_code 1555175

loop_
_symmetry_equiv_pos_site_id
_symmetry_equiv_pos_as_xyz
1 +X,+Y,+Z
2 -X,-Y,-Z

loop_
_atom_site_label
_atom_site_type_symbol
_atom_site_fract_x
_atom_site_fract_y
_atom_site_fract_z
_atom_site_U_iso_or_equiv
_atom_site_adp_type
_atom_site_occupancy
_atom_site_symmetry_multiplicity
_atom_site_calc_flag
_atom_site_refinement_flags
O1 O 0.55029(17) 0.34364(14) 0.51233(13) 0.0263(4) Uani 1.0 2 d .
O2 O 0.85493(18) 0.38344(16) 0.00362(13) 0.0319(4) Uani 1.0 2 d .
O3 O 1.04025(18) 0.45035(16) 0.32022(14) 0.0319(4) Uani 1.0 2 d .
O4 O 0.47104(19) 0.22775(17) 0.20877(15) 0.0364(4) Uani 1.0 2 d .
O6 O 1.2707(2) 0.02403(17) 0.04121(15) 0.0393(4) Uani 1.0 2 d .
N5 N 0.78821(19) 0.41655(16) 0.43935(14) 0.0209(4) Uani 1.0 2 d .
N7 N 0.65837(19) 0.24345(16) 0.28934(15) 0.0211(4) Uani 1.0 2 d .
N9 N 1.0556(2) 0.19284(18) 0.00580(15) 0.0273(4) Uani 1.0 2 d .
N36 N 0.96215(18) 0.17524(15) 0.32673(14) 0.0196(4) Uani 1.0 2 d .
C8 C 0.9065(3) 0.31493(18) 0.26790(16) 0.0182(4) Uani 1.0 2 d .
C10 C 0.8827(3) 0.07559(19) 0.33880(16) 0.0200(4) Uani 1.0 2 d .
C11 C 0.9258(3) 0.40350(19) 0.34108(17) 0.0216(4) Uani 1.0 2 d .
C12 C 1.1402(3) 0.14747(19) 0.27837(17) 0.0220(4) Uani 1.0 2 d .
C13 C 0.6711(3) 0.36432(18) 0.43215(17) 0.0202(4) Uani 1.0 2 d .
C14 C 0.7215(3) 0.34676(18) 0.30028(16) 0.0189(4) Uani 1.0 2 d .
C15 C 1.0233(3) 0.33209(19) 0.13677(17) 0.0213(4) Uani 1.0 2 d .
C16 C 0.6366(3) 0.47435(19) 0.23188(17) 0.0218(4) Uani 1.0 2 d .
C17 C 0.6414(3) 0.0061(2) 0.36202(19) 0.0280(5) Uani 1.0 2 d .
C18 C 1.2164(3) 0.0024(2) 0.31107(19) 0.0286(5) Uani 1.0 2 d .
C20 C 0.9596(3) -0.0600(2) 0.36834(17) 0.0247(5) Uani 1.0 2 d .
C21 C 0.7141(3) -0.1262(3) 0.3985(2) 0.0332(5) Uani 1.0 2 d .
C22 C 0.9628(3) 0.3101(2) 0.04369(17) 0.0236(4) Uani 1.0 2 d .
C23 C 0.7259(3) 0.10706(19) 0.33029(17) 0.0208(4) Uani 1.0 2 d .
C24 C 1.1725(3) 0.2161(2) 0.14166(18) 0.0231(4) Uani 1.0 2 d .
C25 C 0.5417(3) 0.2945(2) 0.22920(18) 0.0239(4) Uani 1.0 2 d .
C26 C 0.6451(3) 0.6068(2) 0.21271(18) 0.0272(5) Uani 1.0 2 d .
C27 C 0.4240(3) 0.5394(3) 0.13756(19) 0.0315(5) Uani 1.0 2 d .
C28 C 1.1773(3) 0.1286(2) 0.06058(18) 0.0268(5) Uani 1.0 2 d .
C29 C 1.1308(3) -0.0916(2) 0.35734(19) 0.0302(5) Uani 1.0 2 d .
C30 C 0.8729(3) -0.1590(3) 0.3994(2) 0.0321(5) Uani 1.0 2 d .
C31 C 0.7716(3) 0.4724(2) 0.54133(19) 0.0263(5) Uani 1.0 2 d .
C32 C 0.5417(3) 0.7057(3) 0.15378(19) 0.0332(5) Uani 1.0 2 d .
C33 C 0.5272(3) 0.4413(2) 0.19578(17) 0.0242(5) Uani 1.0 2 d .
C34 C 0.4337(3) 0.6716(3) 0.1166(2) 0.0360(6) Uani 1.0 2 d .
C35 C 1.0357(4) 0.1515(3) -0.0924(3) 0.0413(6) Uani 1.0 2 d .
H12 H 1.1781 0.1978 0.3167 0.0263 Uiso 1.0 2 calc R
H15 H 1.0534 0.4207 0.1112 0.0256 Uiso 1.0 2 calc R
H17 H 0.5341 0.0284 0.3585 0.0335 Uiso 1.0 2 calc R
H18 H 1.3294 -0.0234 0.2984 0.0343 Uiso 1.0 2 calc R
H21 H 0.6555 -0.1941 0.4229 0.0398 Uiso 1.0 2 calc R
H24 H 1.2727 0.2511 0.1109 0.0277 Uiso 1.0 2 calc R
H26 H 0.7185 0.6295 0.2386 0.0326 Uiso 1.0 2 calc R
H27 H 0.3494 0.5166 0.1130 0.0378 Uiso 1.0 2 calc R
H29 H 1.1823 -0.1813 0.3837 0.0362 Uiso 1.0 2 calc R
H30 H 0.9234 -0.2501 0.4215 0.0385 Uiso 1.0 2 calc R
H31A H 0.6644 0.4713 0.5998 0.0316 Uiso 1.0 2 calc R
H31B H 0.7854 0.5647 0.5120 0.0316 Uiso 1.0 2 calc R
H31C H 0.8539 0.4186 0.5806 0.0316 Uiso 1.0 2 calc R
H32 H 0.5452 0.7969 0.1391 0.0398 Uiso 1.0 2 calc R
H34 H 0.3655 0.7401 0.0761 0.0432 Uiso 1.0 2 calc R
H35A H 1.1115 0.0662 -0.1061 0.0495 Uiso 1.0 2 calc R
H35B H 1.0571 0.2198 -0.1666 0.0495 Uiso 1.0 2 calc R
H35C H 0.9253 0.1408 -0.0702 0.0495 Uiso 1.0 2 calc R

loop_
_atom_site_aniso_label
_atom_site_aniso_U_11
_atom_site_aniso_U_22
_atom_site_aniso_U_33
_atom_site_aniso_U_12
_atom_site_aniso_U_13
_atom_site_aniso_U_23
O1 0.0238(8) 0.0302(8) 0.0242(8) -0.0086(6) -0.0042(6) -0.0057(6)
O2 0.0325(9) 0.0383(9) 0.0253(8) -0.0049(7) -0.0147(7) -0.0022(7)
O3 0.0286(8) 0.0409(9) 0.0352(9) -0.0190(7) -0.0059(7) -0.0136(7)
O4 0.0310(9) 0.0473(10) 0.0441(10) -0.0135(7) -0.0207(8) -0.0115(8)
O6 0.0400(10) 0.0363(9) 0.0398(10) 0.0024(8) -0.0127(8) -0.0159(8)
N5 0.0216(8) 0.0235(9) 0.0219(8) -0.0075(7) -0.0078(7) -0.0065(7)
N7 0.0201(8) 0.0225(9) 0.0249(9) -0.0065(7) -0.0096(7) -0.0054(7)
N9 0.0318(10) 0.0319(10) 0.0230(9) -0.0083(8) -0.0106(7) -0.0082(7)
N36 0.0179(8) 0.0207(8) 0.0213(8) -0.0057(6) -0.0074(6) -0.0023(6)
C8 0.0201(9) 0.0193(9) 0.0174(9) -0.0069(7) -0.0076(7) -0.0017(7)
C10 0.0223(10) 0.0226(10) 0.0155(9) -0.0081(8) -0.0046(7) -0.0023(7)
C11 0.0223(10) 0.0237(10) 0.0218(10) -0.0062(8) -0.0097(8) -0.0039(8)
C12 0.0175(9) 0.0264(10) 0.0237(10) -0.0067(8) -0.0078(8) -0.0035(8)
C13 0.0198(9) 0.0185(9) 0.0228(10) -0.0026(7) -0.0084(8) -0.0042(7)
C14 0.0197(9) 0.0205(9) 0.0196(9) -0.0061(7) -0.0086(7) -0.0036(7)
C15 0.0230(10) 0.0237(10) 0.0200(9) -0.0102(8) -0.0074(8) -0.0022(7)
C16 0.0209(9) 0.0246(10) 0.0184(9) -0.0025(8) -0.0066(8) -0.0038(7)
C17 0.0256(11) 0.0304(11) 0.0309(11) -0.0140(9) -0.0038(9) -0.0086(9)
C18 0.0222(10) 0.0321(12) 0.0308(11) -0.0012(9) -0.0120(9) -0.0055(9)
C20 0.0282(11) 0.0232(10) 0.0201(10) -0.0067(8) -0.0059(8) -0.0015(8)
C21 0.0362(12) 0.0282(12) 0.0366(12) -0.0185(10) -0.0047(10) -0.0046(9)
C22 0.0243(10) 0.0295(11) 0.0176(9) -0.0109(8) -0.0058(8) -0.0009(8)
C23 0.0222(10) 0.0228(10) 0.0189(9) -0.0079(8) -0.0049(7) -0.0050(7)
C24 0.0203(10) 0.0279(10) 0.0237(10) -0.0095(8) -0.0068(8) -0.0044(8)
C25 0.0175(9) 0.0334(11) 0.0237(10) -0.0058(8) -0.0074(8) -0.0084(8)
C26 0.0273(11) 0.0254(11) 0.0253(11) -0.0049(8) -0.0059(8) -0.0035(8)
C27 0.0242(11) 0.0440(13) 0.0234(11) 0.0012(9) -0.0108(9) -0.0070(9)
C28 0.0242(10) 0.0314(11) 0.0241(10) -0.0079(9) -0.0046(8) -0.0061(8)
C29 0.0330(12) 0.0255(11) 0.0292(11) -0.0007(9) -0.0138(9) -0.0016(9)
C30 0.0380(12) 0.0219(11) 0.0333(12) -0.0096(9) -0.0077(10) -0.0019(9)
C31 0.0290(11) 0.0280(11) 0.0281(11) -0.0051(8) -0.0122(9) -0.0114(8)
C32 0.0353(12) 0.0259(11) 0.0258(11) -0.0006(9) -0.0045(9) 0.0007(9)
C33 0.0189(9) 0.0318(11) 0.0200(10) -0.0011(8) -0.0059(8) -0.0072(8)
C34 0.0313(12) 0.0380(13) 0.0258(11) 0.0061(10) -0.0104(9) 0.0003(9)
C35 0.0547(16) 0.0473(15) 0.0338(13) -0.0099(12) -0.0216(12) -0.0167(11)

loop_
_atom_type_symbol
_atom_type_description
_atom_type_scat_dispersion_real
_atom_type_scat_dispersion_imag
_atom_type_scat_source
C C 0.0033 0.0016
;
International Tables for Crystallography
(1992, Vol. C, Tables 4.2.6.8 and 6.1.1.4)
;
H H 0.0000 0.0000
;
International Tables for Crystallography
(1992, Vol. C, Table 6.1.1.4)
;
N N 0.0061 0.0033
;
International Tables for Crystallography
(1992, Vol. C, Tables 4.2.6.8 and 6.1.1.4)
;
O O 0.0106 0.0060
;
International Tables for Crystallography
(1992, Vol. C, Tables 4.2.6.8 and 6.1.1.4)
;

loop_
_geom_angle_atom_site_label_1
_geom_angle_atom_site_label_2
_geom_angle_atom_site_label_3
_geom_angle
_geom_angle_publ_flag
C11 N5 C13 111.9(2) yes
C11 N5 C31 124.0(2) yes
C13 N5 C31 124.05(16) yes
C14 N7 C23 119.3(2) yes
C14 N7 C25 112.82(17) yes
C23 N7 C25 127.7(3) yes
C22 N9 C28 113.5(3) yes
C22 N9 C35 121.4(2) yes
C28 N9 C35 124.72(19) yes
C8 N36 C10 120.30(19) yes
C8 N36 C12 105.17(15) yes
C10 N36 C12 118.71(16) yes
N36 C8 C11 105.39(18) yes
N36 C8 C14 108.74(16) yes
N36 C8 C15 105.48(14) yes
C11 C8 C14 100.13(16) yes
C11 C8 C15 111.13(18) yes
C14 C8 C15 124.58(18) yes
N36 C10 C20 118.7(2) yes
N36 C10 C23 122.13(17) yes
C20 C10 C23 119.1(3) yes
O3 C11 N5 125.2(3) yes
O3 C11 C8 127.47(17) yes
N5 C11 C8 107.33(19) yes
N36 C12 C18 112.44(17) yes
N36 C12 C24 103.65(16) yes
C18 C12 C24 118.75(17) yes
O1 C13 N5 126.2(3) yes
O1 C13 C14 127.4(3) yes
N5 C13 C14 106.30(15) yes
N7 C14 C8 114.22(16) yes
N7 C14 C13 112.59(15) yes
N7 C14 C16 103.4(2) yes
C8 C14 C13 101.09(18) yes
C8 C14 C16 119.04(16) yes
C13 C14 C16 106.54(15) yes
C8 C15 C22 114.41(19) yes
C8 C15 C24 104.87(15) yes
C22 C15 C24 104.42(18) yes
C14 C16 C26 130.6(3) yes
C14 C16 C33 108.05(19) yes
C26 C16 C33 121.11(19) yes
C21 C17 C23 120.1(3) yes
C12 C18 C29 122.1(2) yes
C10 C20 C29 118.1(2) yes
C10 C20 C30 119.3(2) yes
C29 C20 C30 122.49(19) yes
C17 C21 C30 119.8(3) yes
O2 C22 N9 123.8(3) yes
O2 C22 C15 127.3(2) yes
N9 C22 C15 108.84(18) yes
N7 C23 C10 117.4(2) yes
N7 C23 C17 122.3(2) yes
C10 C23 C17 120.32(18) yes
C12 C24 C15 104.90(15) yes
C12 C24 C28 114.37(18) yes
C15 C24 C28 105.1(2) yes
O4 C25 N7 125.2(2) yes
O4 C25 C33 129.1(2) yes
N7 C25 C33 105.8(3) yes
C16 C26 C32 117.7(3) yes
C33 C27 C34 117.9(3) yes
O6 C28 N9 124.2(3) yes
O6 C28 C24 127.9(3) yes
N9 C28 C24 107.83(18) yes
C18 C29 C20 121.46(19) yes
C20 C30 C21 121.1(2) yes
C26 C32 C34 120.8(3) yes
C16 C33 C25 109.80(19) yes
C16 C33 C27 121.2(3) yes
C25 C33 C27 129.0(3) yes
C27 C34 C32 121.2(3) yes
N36 C12 H12 107.133 no
C18 C12 H12 107.132 no
C24 C12 H12 107.133 no
C8 C15 H15 110.923 no
C22 C15 H15 110.924 no
C24 C15 H15 110.920 no
C21 C17 H17 119.937 no
C23 C17 H17 119.936 no
C12 C18 H18 118.953 no
C29 C18 H18 118.953 no
C17 C21 H21 120.101 no
C30 C21 H21 120.093 no
C12 C24 H24 110.721 no
C15 C24 H24 110.725 no
C28 C24 H24 110.729 no
C16 C26 H26 121.144 no
C32 C26 H26 121.141 no
C33 C27 H27 121.044 no
C34 C27 H27 121.043 no
C18 C29 H29 119.265 no
C20 C29 H29 119.271 no
C20 C30 H30 119.462 no
C21 C30 H30 119.452 no
N5 C31 H31A 109.472 no
N5 C31 H31B 109.471 no
N5 C31 H31C 109.468 no
H31A C31 H31B 109.475 no
H31A C31 H31C 109.471 no
H31B C31 H31C 109.472 no
C26 C32 H32 119.578 no
C34 C32 H32 119.582 no
C27 C34 H34 119.411 no
C32 C34 H34 119.398 no
N9 C35 H35A 109.476 no
N9 C35 H35B 109.471 no
N9 C35 H35C 109.473 no
H35A C35 H35B 109.472 no
H35A C35 H35C 109.469 no
H35B C35 H35C 109.466 no

loop_
_geom_bond_atom_site_label_1
_geom_bond_atom_site_label_2
_geom_bond_distance
_geom_bond_publ_flag
O1 C13 1.208(3) yes
O2 C22 1.217(3) yes
O3 C11 1.210(3) yes
O4 C25 1.219(4) yes
O6 C28 1.209(3) yes
N5 C11 1.386(3) yes
N5 C13 1.387(4) yes
N5 C31 1.462(4) yes
N7 C14 1.449(4) yes
N7 C23 1.420(3) yes
N7 C25 1.394(3) yes
N9 C22 1.381(3) yes
N9 C28 1.399(4) yes
N9 C35 1.466(4) yes
N36 C8 1.479(3) yes
N36 C10 1.411(4) yes
N36 C12 1.482(3) yes
C8 C11 1.553(4) yes
C8 C14 1.542(3) yes
C8 C15 1.554(3) yes
C10 C20 1.411(3) yes
C10 C23 1.405(4) yes
C12 C18 1.497(3) yes
C12 C24 1.562(3) yes
C13 C14 1.543(3) yes
C14 C16 1.524(3) yes
C15 C22 1.520(4) yes
C15 C24 1.547(3) yes
C16 C26 1.391(4) yes
C16 C33 1.392(4) yes
C17 C21 1.387(3) yes
C17 C23 1.401(4) yes
C18 C29 1.333(4) yes
C20 C29 1.461(4) yes
C20 C30 1.400(4) yes
C21 C30 1.389(4) yes
C24 C28 1.521(4) yes
C25 C33 1.483(4) yes
C26 C32 1.403(3) yes
C27 C33 1.393(3) yes
C27 C34 1.389(4) yes
C32 C34 1.395(5) yes
C12 H12 1.000 no
C15 H15 1.000 no
C17 H17 0.950 no
C18 H18 0.950 no
C21 H21 0.950 no
C24 H24 1.000 no
C26 H26 0.950 no
C27 H27 0.950 no
C29 H29 0.950 no
C30 H30 0.950 no
C31 H31A 0.980 no
C31 H31B 0.980 no
C31 H31C 0.980 no
C32 H32 0.950 no
C34 H34 0.950 no
C35 H35A 0.980 no
C35 H35B 0.980 no
C35 H35C 0.980 no

loop_
_geom_contact_atom_site_label_1
_geom_contact_atom_site_label_2
_geom_contact_distance
_geom_contact_publ_flag
_geom_contact_site_symmetry_2
O1 N7 2.915(3) no .
O1 C8 3.519(3) no .
O1 C11 3.450(4) no .
O1 C16 3.176(3) no .
O1 C23 3.468(4) no .
O1 C31 2.934(4) no .
O2 N7 3.402(3) no .
O2 C8 3.243(3) no .
O2 C14 3.291(3) no .
O2 C16 2.989(3) no .
O2 C25 3.324(3) no .
O2 C28 3.479(4) no .
O2 C33 3.069(3) no .
O2 C35 2.833(4) no .
O3 N36 3.208(4) no .
O3 C12 3.227(4) no .
O3 C13 3.453(4) no .
O3 C14 3.523(4) no .
O3 C15 2.923(4) no .
O3 C24 3.436(4) no .
O3 C31 2.914(3) no .
O4 C14 3.537(4) no .
O4 C16 3.535(4) no .
O4 C17 2.967(3) no .
O4 C23 2.969(4) no .
O4 C27 3.131(4) no .
O6 C12 3.186(3) no .
O6 C18 3.069(3) no .
O6 C22 3.472(4) no .
O6 C29 3.534(3) no .
O6 C35 2.924(4) no .
N5 N36 3.003(4) no .
N5 C16 3.116(4) no .
N5 C26 3.338(3) no .
N7 N36 2.817(4) no .
N7 C15 3.448(4) no .
N7 C22 3.329(3) no .
N9 C8 3.434(3) no .
N9 C12 3.522(4) no .
N36 C13 2.925(3) no .
N36 C22 3.309(3) no .
N36 C28 3.198(3) no .
N36 C29 2.794(4) no .
C8 C23 2.934(4) no .
C8 C26 3.367(4) no .
C8 C28 3.433(4) no .
C10 C13 3.371(4) no .
C10 C14 2.817(4) no .
C10 C15 3.342(4) no .
C10 C18 2.826(4) no .
C10 C21 2.807(4) no .
C10 C24 3.278(4) no .
C10 C28 3.488(3) no .
C11 C12 2.964(4) no .
C11 C16 3.169(4) no .
C11 C24 3.321(4) no .
C11 C26 3.358(4) no .
C12 C20 2.894(4) no .
C12 C22 3.534(4) no .
C13 C23 3.166(4) no .
C13 C25 3.419(4) no .
C13 C26 3.155(3) no .
C13 C33 3.362(4) no .
C14 C22 3.142(3) no .
C15 C16 3.306(4) no .
C16 C22 3.372(4) no .
C16 C34 2.765(4) no .
C17 C20 2.801(4) no .
C17 C25 3.072(4) no .
C18 C28 3.045(4) no .
C23 C30 2.781(4) no .
C24 C29 3.591(4) no .
C26 C27 2.833(5) no .
C32 C33 2.763(5) no .
O1 O1 3.146(4) no 2_666
O1 N5 3.352(3) no 2_666
O1 C13 3.271(4) no 2_666
O1 C21 3.537(4) no 2_656
O1 C26 3.267(3) no 2_666
O1 C31 3.176(4) no 2_666
O2 C15 3.333(4) no 2_765
O2 C27 3.341(4) no 2_665
O3 C31 3.193(4) no 2_766
O4 C12 3.148(4) no 1_455
O4 C18 3.518(4) no 1_455
O4 C24 3.161(4) no 1_455
O6 C34 3.588(4) no 1_645
N5 O1 3.352(3) no 2_666
N36 C29 3.503(3) no 2_756
C12 O4 3.148(4) no 1_655
C13 O1 3.271(4) no 2_666
C15 O2 3.333(4) no 2_765
C17 C17 3.398(3) no 2_656
C18 O4 3.518(4) no 1_655
C21 O1 3.537(4) no 2_656
C24 O4 3.161(4) no 1_655
C26 O1 3.267(3) no 2_666
C27 O2 3.341(4) no 2_665
C27 C27 3.358(4) no 2_665
C28 C32 3.430(4) no 2_765
C29 N36 3.503(3) no 2_756
C30 C35 3.482(4) no 2_755
C31 O1 3.176(4) no 2_666
C31 O3 3.193(4) no 2_766
C31 C33 3.506(3) no 2_666
C32 C28 3.430(4) no 2_765
C33 C31 3.506(3) no 2_666
C34 O6 3.588(4) no 1_465
C35 C30 3.482(4) no 2_755
C35 C35 3.464(5) no 2_755
O1 H31A 2.5646 no .
O1 H31C 3.5246 no .
O2 H15 2.7553 no .
O2 H35B 2.8419 no .
O2 H35C 2.8046 no .
O3 H12 2.6181 no .
O3 H15 2.5945 no .
O3 H24 3.4550 no .
O3 H26 3.3000 no .
O3 H31B 2.8802 no .
O3 H31C 2.9642 no .
O4 H17 2.4396 no .
O4 H27 2.9868 no .
O6 H18 3.2194 no .
O6 H24 2.8000 no .
O6 H35A 2.5523 no .
O6 H35B 3.5437 no .
N5 H26 2.9243 no .
N7 H17 2.6612 no .
N9 H15 3.0531 no .
N9 H24 2.9976 no .
N36 H15 3.1957 no .
N36 H18 3.3398 no .
N36 H24 3.2163 no .
C8 H12 2.6130 no .
C8 H24 3.1674 no .
C8 H26 3.2649 no .
C10 H12 3.2396 no .
C10 H17 3.2903 no .
C10 H29 3.3163 no .
C10 H30 3.2820 no .
C11 H12 2.6548 no .
C11 H15 2.5723 no .
C11 H26 2.8585 no .
C11 H31A 3.2967 no .
C11 H31B 2.7730 no .
C11 H31C 2.7711 no .
C12 H15 3.1022 no .
C12 H29 3.3331 no .
C13 H26 3.1487 no .
C13 H31A 2.5760 no .
C13 H31B 3.1491 no .
C13 H31C 3.1173 no .
C14 H15 3.2334 no .
C14 H26 2.8959 no .
C15 H12 2.8287 no .
C16 H15 3.4782 no .
C16 H27 3.2868 no .
C16 H32 3.2525 no .
C17 H30 3.2556 no .
C18 H24 3.0709 no .
C20 H18 3.2918 no .
C20 H21 3.2829 no .
C22 H24 3.0613 no .
C22 H35A 3.2759 no .
C22 H35B 2.7328 no .
C22 H35C 2.7314 no .
C23 H21 3.2747 no .
C24 H18 3.0268 no .
C25 H17 2.8357 no .
C25 H27 2.8363 no .
C26 H34 3.2845 no .
C27 H32 3.2753 no .
C28 H12 3.3905 no .
C28 H15 3.1445 no .
C28 H18 3.4184 no .
C28 H35A 2.6027 no .
C28 H35B 3.1150 no .
C28 H35C 3.1889 no .
C29 H12 3.1330 no .
C29 H30 2.6844 no .
C30 H17 3.2589 no .
C30 H29 2.7056 no .
C32 H27 3.2851 no .
C33 H26 3.2847 no .
C33 H34 3.2442 no .
C34 H26 3.2943 no .
H12 H15 3.1876 no .
H12 H18 2.3790 no .
H12 H24 2.2791 no .
H15 H24 2.2595 no .
H15 H26 3.3397 no .
H17 H21 2.3376 no .
H18 H24 3.1833 no .
H18 H29 2.2589 no .
H21 H30 2.3324 no .
H26 H31B 3.4178 no .
H26 H32 2.3634 no .
H27 H34 2.3449 no .
H29 H30 2.5367 no .
H32 H34 2.3301 no .
O1 H21 2.5988 no 2_656
O1 H26 3.1469 no 2_666
O1 H29 2.9939 no 2_756
O1 H31A 2.7633 no 2_666
O1 H31B 3.0209 no 2_666
O2 H15 2.3609 no 2_765
O2 H27 2.5400 no 2_665
O2 H34 3.2408 no 2_665
O3 H27 3.1363 no 1_655
O3 H30 3.4866 no 1_565
O3 H30 3.3065 no 2_756
O3 H31A 3.5584 no 2_766
O3 H31B 2.9468 no 2_766
O3 H31C 2.6424 no 2_766
O3 H35B 3.4964 no 2_765
O4 H12 2.5937 no 1_455
O4 H18 3.0821 no 1_455
O4 H24 2.4206 no 1_455
O4 H34 3.1824 no 2_665
O6 H32 3.2242 no 1_645
O6 H32 2.8557 no 2_765
O6 H34 2.8446 no 1_645
O6 H35C 2.7486 no 2_755
N5 H29 2.8102 no 2_756
N5 H30 3.4048 no 2_756
N9 H26 3.3690 no 2_765
N9 H32 3.4495 no 2_765
N9 H35A 3.2842 no 2_755
N9 H35C 3.3927 no 2_755
N36 H29 3.2781 no 2_756
C10 H35A 3.5412 no 2_755
C11 H29 3.4931 no 2_756
C11 H30 3.4097 no 2_756
C13 H29 2.9409 no 2_756
C13 H31A 3.1373 no 2_666
C14 H31A 3.4336 no 2_666
C15 H15 3.5092 no 2_765
C16 H31A 2.7764 no 2_666
C17 H17 3.1388 no 2_656
C17 H18 3.3323 no 1_455
C17 H21 3.5737 no 2_656
C17 H35A 3.2468 no 2_755
C18 H17 3.2606 no 1_655
C18 H32 3.5060 no 1_645
C20 H12 3.5630 no 2_756
C20 H35A 3.4838 no 2_755
C20 H35B 3.4275 no 2_755
C21 H17 3.2219 no 2_656
C21 H31B 3.1593 no 1_545
C21 H35A 3.2710 no 2_755
C21 H35B 3.0576 no 2_755
C22 H15 2.9444 no 2_765
C23 H35A 3.3630 no 2_755
C24 H32 3.4521 no 2_765
C25 H12 3.4857 no 1_455
C25 H24 3.4547 no 1_455
C25 H31A 3.3780 no 2_666
C25 H34 3.5815 no 2_665
C26 H31A 3.0899 no 2_666
C26 H35B 3.5410 no 2_765
C27 H27 3.0956 no 2_665
C27 H31A 2.9579 no 2_666
C27 H31C 3.4924 no 2_666
C28 H32 2.9296 no 2_765
C28 H35C 3.2529 no 2_755
C29 H31C 3.3317 no 2_756
C30 H12 3.2126 no 2_756
C30 H31B 3.0935 no 1_545
C30 H31C 3.1392 no 2_756
C30 H35A 3.3600 no 2_755
C30 H35B 2.8753 no 2_755
C31 H21 3.4318 no 1_565
C31 H29 2.9264 no 2_756
C31 H30 3.3788 no 1_565
C31 H30 3.1459 no 2_756
C32 H18 3.5054 no 1_465
C32 H24 3.0060 no 2_765
C32 H29 3.5914 no 1_465
C32 H31A 3.2976 no 2_666
C33 H27 3.4232 no 2_665
C33 H31A 2.6941 no 2_666
C34 H24 3.1857 no 2_765
C34 H27 3.5372 no 2_665
C34 H31A 3.2408 no 2_666
C34 H35C 3.4341 no 2_665
C35 H26 3.4069 no 2_765
C35 H34 3.4433 no 2_665
C35 H35A 3.0573 no 2_755
C35 H35C 3.1736 no 2_755
H12 O4 2.5937 no 1_655
H12 C20 3.5630 no 2_756
H12 C25 3.4857 no 1_655
H12 C30 3.2126 no 2_756
H12 H17 3.3490 no 1_655
H12 H30 3.1280 no 2_756
H15 O2 2.3609 no 2_765
H15 C15 3.5092 no 2_765
H15 C22 2.9444 no 2_765
H15 H15 3.0550 no 2_765
H15 H27 3.1818 no 1_655
H17 C17 3.1388 no 2_656
H17 C18 3.2606 no 1_455
H17 C21 3.2219 no 2_656
H17 H12 3.3490 no 1_455
H17 H17 3.1564 no 2_656
H17 H18 2.4873 no 1_455
H17 H21 3.2653 no 2_656
H18 O4 3.0821 no 1_655
H18 C17 3.3323 no 1_655
H18 C32 3.5054 no 1_645
H18 H17 2.4873 no 1_655
H18 H21 3.5848 no 1_655
H18 H32 2.8959 no 1_645
H21 O1 2.5988 no 2_656
H21 C17 3.5737 no 2_656
H21 C31 3.4318 no 1_545
H21 H17 3.2653 no 2_656
H21 H18 3.5848 no 1_455
H21 H26 3.1139 no 1_545
H21 H31A 3.5985 no 1_545
H21 H31B 2.5882 no 1_545
H21 H35B 3.2774 no 2_755
H24 O4 2.4206 no 1_655
H24 C25 3.4547 no 1_655
H24 C32 3.0060 no 2_765
H24 C34 3.1857 no 2_765
H24 H27 3.1367 no 1_655
H24 H32 2.9849 no 2_765
H24 H34 3.2727 no 2_765
H26 O1 3.1469 no 2_666
H26 N9 3.3690 no 2_765
H26 C35 3.4069 no 2_765
H26 H21 3.1139 no 1_565
H26 H35B 2.7339 no 2_765
H27 O2 2.5400 no 2_665
H27 O3 3.1363 no 1_455
H27 C27 3.0956 no 2_665
H27 C33 3.4232 no 2_665
H27 C34 3.5372 no 2_665
H27 H15 3.1818 no 1_455
H27 H24 3.1367 no 1_455
H27 H27 3.1132 no 2_665
H27 H31A 3.4693 no 2_666
H29 O1 2.9939 no 2_756
H29 N5 2.8102 no 2_756
H29 N36 3.2781 no 2_756
H29 C11 3.4931 no 2_756
H29 C13 2.9409 no 2_756
H29 C31 2.9264 no 2_756
H29 C32 3.5914 no 1_645
H29 H31A 2.9741 no 2_756
H29 H31C 2.5545 no 2_756
H29 H32 3.5547 no 1_645
H30 O3 3.4866 no 1_545
H30 O3 3.3065 no 2_756
H30 N5 3.4048 no 2_756
H30 C11 3.4097 no 2_756
H30 C31 3.3788 no 1_545
H30 C31 3.1459 no 2_756
H30 H12 3.1280 no 2_756
H30 H31B 2.4465 no 1_545
H30 H31C 2.2706 no 2_756
H30 H35B 2.9510 no 2_755
H31A O1 2.7633 no 2_666
H31A O3 3.5584 no 2_766
H31A C13 3.1373 no 2_666
H31A C14 3.4336 no 2_666
H31A C16 2.7764 no 2_666
H31A C25 3.3780 no 2_666
H31A C26 3.0899 no 2_666
H31A C27 2.9579 no 2_666
H31A C32 3.2976 no 2_666
H31A C33 2.6941 no 2_666
H31A C34 3.2408 no 2_666
H31A H21 3.5985 no 1_565
H31A H27 3.4693 no 2_666
H31A H29 2.9741 no 2_756
H31B O1 3.0209 no 2_666
H31B O3 2.9468 no 2_766
H31B C21 3.1593 no 1_565
H31B C30 3.0935 no 1_565
H31B H21 2.5882 no 1_565
H31B H30 2.4465 no 1_565
H31B H31C 3.1180 no 2_766
H31C O3 2.6424 no 2_766
H31C C27 3.4924 no 2_666
H31C C29 3.3317 no 2_756
H31C C30 3.1392 no 2_756
H31C H29 2.5545 no 2_756
H31C H30 2.2706 no 2_756
H31C H31B 3.1180 no 2_766
H31C H31C 3.3276 no 2_766
H32 O6 3.2242 no 1_465
H32 O6 2.8557 no 2_765
H32 N9 3.4495 no 2_765
H32 C18 3.5060 no 1_465
H32 C24 3.4521 no 2_765
H32 C28 2.9296 no 2_765
H32 H18 2.8959 no 1_465
H32 H24 2.9849 no 2_765
H32 H29 3.5547 no 1_465
H34 O2 3.2408 no 2_665
H34 O4 3.1824 no 2_665
H34 O6 2.8446 no 1_465
H34 C25 3.5815 no 2_665
H34 C35 3.4433 no 2_665
H34 H24 3.2727 no 2_765
H34 H35B 3.5361 no 2_665
H34 H35C 2.5924 no 2_665
H35A N9 3.2842 no 2_755
H35A C10 3.5412 no 2_755
H35A C17 3.2468 no 2_755
H35A C20 3.4838 no 2_755
H35A C21 3.2710 no 2_755
H35A C23 3.3630 no 2_755
H35A C30 3.3600 no 2_755
H35A C35 3.0573 no 2_755
H35A H35A 2.9357 no 2_755
H35A H35C 2.6042 no 2_755
H35B O3 3.4964 no 2_765
H35B C20 3.4275 no 2_755
H35B C21 3.0576 no 2_755
H35B C26 3.5410 no 2_765
H35B C30 2.8753 no 2_755
H35B H21 3.2774 no 2_755
H35B H26 2.7339 no 2_765
H35B H30 2.9510 no 2_755
H35B H34 3.5361 no 2_665
H35C O6 2.7486 no 2_755
H35C N9 3.3927 no 2_755
H35C C28 3.2529 no 2_755
H35C C34 3.4341 no 2_665
H35C C35 3.1736 no 2_755
H35C H34 2.5924 no 2_665
H35C H35A 2.6042 no 2_755
H35C H35C 3.1729 no 2_755

loop_
_geom_torsion_atom_site_label_1
_geom_torsion_atom_site_label_2
_geom_torsion_atom_site_label_3
_geom_torsion_atom_site_label_4
_geom_torsion
_geom_torsion_publ_flag
C11 N5 C13 O1 168.10(16) no
C11 N5 C13 C14 -15.28(18) no
C13 N5 C11 O3 173.62(16) no
C13 N5 C11 C8 -8.32(18) no
C31 N5 C11 O3 -9.3(3) no
C31 N5 C11 C8 168.75(14) no
C31 N5 C13 O1 -9.0(3) no
C31 N5 C13 C14 167.64(14) no
C14 N7 C23 C10 -22.3(3) no
C14 N7 C23 C17 157.45(16) no
C23 N7 C14 C8 41.5(2) no
C23 N7 C14 C13 -73.08(18) no
C23 N7 C14 C16 172.33(13) no
C14 N7 C25 O4 179.96(15) no
C14 N7 C25 C33 0.94(18) no
C25 N7 C14 C8 -134.04(15) no
C25 N7 C14 C13 111.40(16) no
C25 N7 C14 C16 -3.18(17) no
C23 N7 C25 O4 4.9(3) no
C23 N7 C25 C33 -174.12(14) no
C25 N7 C23 C10 152.52(17) no
C25 N7 C23 C17 -27.8(3) no
C22 N9 C28 O6 179.15(17) no
C22 N9 C28 C24 -3.0(2) no
C28 N9 C22 O2 177.07(17) no
C28 N9 C22 C15 -0.6(2) no
C35 N9 C22 O2 3.5(3) no
C35 N9 C22 C15 -174.19(17) no
C35 N9 C28 O6 -7.5(4) no
C35 N9 C28 C24 170.34(18) no
C8 N36 C10 C20 165.19(14) no
C8 N36 C10 C23 -19.1(3) no
C10 N36 C8 C11 142.08(15) no
C10 N36 C8 C14 35.5(3) no
C10 N36 C8 C15 -100.26(18) no
C8 N36 C12 C18 -169.72(17) no
C8 N36 C12 C24 -40.2(2) no
C12 N36 C8 C11 -80.62(17) no
C12 N36 C8 C14 172.76(16) no
C12 N36 C8 C15 37.0(3) no
C10 N36 C12 C18 -31.6(3) no
C10 N36 C12 C24 97.88(18) no
C12 N36 C10 C20 33.5(3) no
C12 N36 C10 C23 -150.85(16) no
N36 C8 C11 O3 93.0(2) no
N36 C8 C11 N5 -85.02(16) no
N36 C8 C14 N7 -45.5(3) no
N36 C8 C14 C13 75.63(19) no
N36 C8 C14 C16 -168.22(16) no
N36 C8 C15 C22 95.25(19) no
N36 C8 C15 C24 -18.6(3) no
C11 C8 C14 N7 -155.73(13) no
C11 C8 C14 C13 -34.57(14) no
C11 C8 C14 C16 81.6(2) no
C14 C8 C11 O3 -154.20(17) no
C14 C8 C11 N5 27.80(16) no
C11 C8 C15 C22 -151.03(14) no
C11 C8 C15 C24 95.17(18) no
C15 C8 C11 O3 -20.8(3) no
C15 C8 C11 N5 161.21(13) no
C14 C8 C15 C22 -31.3(3) no
C14 C8 C15 C24 -145.13(18) no
C15 C8 C14 N7 79.7(3) no
C15 C8 C14 C13 -159.18(18) no
C15 C8 C14 C16 -43.0(3) no
N36 C10 C20 C29 -14.0(3) no
N36 C10 C20 C30 169.94(15) no
N36 C10 C23 N7 10.1(3) no
N36 C10 C23 C17 -169.61(15) no
C20 C10 C23 N7 -174.21(16) no
C20 C10 C23 C17 6.1(3) no
C23 C10 C20 C29 170.12(16) no
C23 C10 C20 C30 -5.9(3) no
N36 C12 C18 C29 12.2(3) no
N36 C12 C24 C15 27.7(3) no
N36 C12 C24 C28 -86.90(18) no
C18 C12 C24 C15 153.2(2) no
C18 C12 C24 C28 38.6(3) no
C24 C12 C18 C29 -109.0(3) no
O1 C13 C14 N7 -29.1(3) no
O1 C13 C14 C8 -151.37(17) no
O1 C13 C14 C16 83.6(3) no
N5 C13 C14 N7 154.37(13) no
N5 C13 C14 C8 32.07(16) no
N5 C13 C14 C16 -92.98(17) no
N7 C14 C16 C26 178.59(15) no
N7 C14 C16 C33 4.31(16) no
C8 C14 C16 C26 -53.5(3) no
C8 C14 C16 C33 132.23(19) no
C13 C14 C16 C26 59.7(3) no
C13 C14 C16 C33 -114.54(18) no
C8 C15 C22 O2 72.2(3) no
C8 C15 C22 N9 -110.25(16) no
C8 C15 C24 C12 -5.6(3) no
C8 C15 C24 C28 115.33(18) no
C22 C15 C24 C12 -126.25(16) no
C22 C15 C24 C28 -5.32(17) no
C24 C15 C22 O2 -173.75(17) no
C24 C15 C22 N9 3.81(18) no
C14 C16 C26 C32 -174.78(15) no
C14 C16 C33 C25 -3.97(18) no
C14 C16 C33 C27 175.92(13) no
C26 C16 C33 C25 -178.90(15) no
C26 C16 C33 C27 1.0(3) no
C33 C16 C26 C32 -1.1(3) no
C21 C17 C23 N7 178.31(19) no
C21 C17 C23 C10 -2.0(4) no
C23 C17 C21 C30 -2.3(4) no
C12 C18 C29 C20 5.8(4) no
C10 C20 C29 C18 -5.7(4) no
C10 C20 C30 C21 1.7(4) no
C29 C20 C30 C21 -174.14(19) no
C30 C20 C29 C18 170.2(2) no
C17 C21 C30 C20 2.4(4) no
C12 C24 C28 O6 -62.6(3) no
C12 C24 C28 N9 119.67(17) no
C15 C24 C28 O6 -177.08(17) no
C15 C24 C28 N9 5.19(18) no
O4 C25 C33 C16 -176.96(17) no
O4 C25 C33 C27 3.2(3) no
N7 C25 C33 C16 2.01(18) no
N7 C25 C33 C27 -177.88(15) no
C16 C26 C32 C34 0.4(3) no
C33 C27 C34 C32 -0.8(3) no
C34 C27 C33 C16 -0.0(3) no
C34 C27 C33 C25 179.86(16) no
C26 C32 C34 C27 0.6(3) no
